data_7117205
loop_
_publ_author_name
'Jiangwei Zhang'
'Zhenhua Liu'
'Yichao Huang'
'Jin zhang'
'Jian Hao'
'Yongge Wei'

_publ_section_title
;
 Unprecedented chi isomers of single-side triol-functionalized Anderson
 polyoxometalates and their proton-controlled isomer transformation
;
_journal_name_full Chem.Commun.
_journal_page_first 9097
_journal_paper_doi 10.1039/C5cc02947C
_journal_volume 51
_journal_year 2015
_chemical_absolute_configuration ad
_chemical_formula_moiety 'C4 H12 Mn Mo6 N O24, Br, 3(C16 H36 N), 5(C3 H7 N O)'
_chemical_formula_sum 'C67 H155 Br Mn Mo6 N9 O29'
_chemical_formula_weight 2261.47
_chemical_name_systematic
;
 ? 
;
_space_group_crystal_system triclinic
_space_group_IT_number 1
_space_group_name_Hall 'P 1'
_space_group_name_H-M_alt 'P 1'
_symmetry_space_group_name_Hall 'P 1'
_symmetry_space_group_name_H-M 'P 1'
_atom_sites_solution_hydrogens geom
_atom_sites_solution_primary direct
_atom_sites_solution_secondary difmap
_audit_creation_date 2015-03-24
_audit_creation_method
;
Olex2 1.2
(compiled 2014.03.20 svn.r2914 for OlexSys, GUI svn.r4816)
;
_audit_update_record
;
2015-03-25 deposited with the CCDC.
2015-04-22 downloaded from the CCDC.
;
_cell_angle_alpha 119.330(4)
_cell_angle_beta 103.729(3)
_cell_angle_gamma 96.883(3)
_cell_formula_units_Z 1
_cell_length_a 13.2671(5)
_cell_length_b 14.7560(6)
_cell_length_c 14.8870(4)
_cell_measurement_reflns_used 7915
_cell_measurement_temperature 109(6)
_cell_measurement_theta_max 29.2286
_cell_measurement_theta_min 3.0447
_cell_volume 2370.4(2)
_computing_cell_refinement
;
CrysAlisPro, Agilent Technologies,
Version 1.171.35.11 (release 16-05-2011 CrysAlis171 .NET)
(compiled May 16 2011,17:55:39)
;
_computing_data_collection
;
CrysAlisPro, Agilent Technologies,
Version 1.171.35.11 (release 16-05-2011 CrysAlis171 .NET)
(compiled May 16 2011,17:55:39)
;
_computing_data_reduction
;
CrysAlisPro, Agilent Technologies,
Version 1.171.35.11 (release 16-05-2011 CrysAlis171 .NET)
(compiled May 16 2011,17:55:39)
;
_computing_molecular_graphics 'Olex2 (Dolomanov et al., 2009)'
_computing_publication_material 'Olex2 (Dolomanov et al., 2009)'
_computing_structure_refinement 'XL (Sheldrick, 2008)'
_computing_structure_solution 'SHELXS-97 (Sheldrick, 1990)'
_diffrn_ambient_temperature 109(6)
_diffrn_detector_area_resol_mean 16.0971
_diffrn_measured_fraction_theta_full 0.984
_diffrn_measured_fraction_theta_max 0.846
_diffrn_measurement_details
;
  1 omega  -18.00    8.00   1.0000    2.9700
omega____ theta____ kappa____ phi______ frames
    -      -15.9950  -77.0000  -30.0000 26

  2 omega   -9.00   88.00   1.0000    2.9700
omega____ theta____ kappa____ phi______ frames
    -       21.1513   77.0000  -30.0000 97

  3 omega   -1.00   88.00   1.0000    2.9700
omega____ theta____ kappa____ phi______ frames
    -       21.1513   77.0000  120.0000 89

  4 omega  -47.00   46.00   1.0000    2.9700
omega____ theta____ kappa____ phi______ frames
    -       21.1513  -77.0000 -150.0000 93

  5 omega    5.00   92.00   1.0000    2.9700
omega____ theta____ kappa____ phi______ frames
    -       21.1513   37.0000  120.0000 87
;
_diffrn_measurement_device_type 'Xcalibur, Eos, Gemini'
_diffrn_measurement_method '\w scans'
_diffrn_orient_matrix_UB_11 0.0356217000
_diffrn_orient_matrix_UB_12 0.0451228000
_diffrn_orient_matrix_UB_13 0.0077836000
_diffrn_orient_matrix_UB_21 -0.0257129000
_diffrn_orient_matrix_UB_22 -0.0174217000
_diffrn_orient_matrix_UB_23 -0.0555477000
_diffrn_orient_matrix_UB_31 -0.0367977000
_diffrn_orient_matrix_UB_32 0.0309290000
_diffrn_orient_matrix_UB_33 0.0153717000
_diffrn_radiation_monochromator graphite
_diffrn_radiation_type MoK\a
_diffrn_radiation_wavelength 0.71073
_diffrn_reflns_av_R_equivalents 0.0234
_diffrn_reflns_av_unetI/netI 0.0513
_diffrn_reflns_limit_h_max 18
_diffrn_reflns_limit_h_min -18
_diffrn_reflns_limit_k_max 10
_diffrn_reflns_limit_k_min -20
_diffrn_reflns_limit_l_max 20
_diffrn_reflns_limit_l_min -19
_diffrn_reflns_number 19084
_diffrn_reflns_theta_full 29.29
_diffrn_reflns_theta_max 29.29
_diffrn_reflns_theta_min 3.05
_diffrn_source 'Enhance (Mo) X-ray Source'
_exptl_absorpt_coefficient_mu 1.392
_exptl_absorpt_correction_T_max 0.573
_exptl_absorpt_correction_T_min 0.438
_exptl_absorpt_correction_type multi-scan
_exptl_absorpt_process_details
;
CrysAlisPro, Agilent Technologies,
Version 1.171.35.11 (release 16-05-2011 CrysAlis171 .NET)
(compiled May 16 2011,17:55:39)
Empirical absorption correction using spherical harmonics,
 implemented in SCALE3 ABSPACK scaling algorithm.
;
_exptl_crystal_colour orange
_exptl_crystal_density_diffrn 1.584
_exptl_crystal_density_method 'not measured'
_exptl_crystal_description block
_exptl_crystal_F_000 1164
_exptl_crystal_size_max 0.6
_exptl_crystal_size_mid 0.5
_exptl_crystal_size_min 0.4
_refine_diff_density_max 0.710
_refine_diff_density_min -0.867
_refine_diff_density_rms 0.090
_refine_ls_abs_structure_details 'Flack H D (1983), Acta Cryst. A39, 876-881'
_refine_ls_abs_structure_Flack 0.000(7)
_refine_ls_extinction_method none
_refine_ls_goodness_of_fit_ref 1.025
_refine_ls_hydrogen_treatment mixed
_refine_ls_matrix_type full
_refine_ls_number_parameters 1056
_refine_ls_number_reflns 13556
_refine_ls_number_restraints 9
_refine_ls_restrained_S_all 1.025
_refine_ls_R_factor_all 0.0335
_refine_ls_R_factor_gt 0.0296
_refine_ls_shift/su_max 0.000
_refine_ls_shift/su_mean 0.000
_refine_ls_structure_factor_coef Fsqd
_refine_ls_weighting_details 'calc w=1/[\s^2^(Fo^2^)+(0.0135P)^2^+0.0000P] where P=(Fo^2^+2Fc^2^)/3'
_refine_ls_weighting_scheme calc
_refine_ls_wR_factor_gt 0.0579
_refine_ls_wR_factor_ref 0.0601
_reflns_number_gt 12680
_reflns_number_total 13556
_reflns_threshold_expression >2sigma(I)
_cod_data_source_file c5cc02947c2.cif
_cod_data_source_block compound5
_cod_original_cell_volume 2370.38(14)
_cod_database_code 7117205
_audit_block_doi 10.5517/cc146zkw
_reflns_odcompleteness_completeness 99.81
_reflns_odcompleteness_iscentric 1
_reflns_odcompleteness_theta 26.32
_olex2_refinement_description
;
1. Shared sites
{H34C, H34A}
2. Others
 Fixed Uiso: H2A(0.015) H2B(0.015) H3A(0.021) H3B(0.021) H1A(0.015) H1B(0.015)
 H29A(0.018) H29B(0.018) H33A(0.022) H33B(0.022) H22A(0.019) H22B(0.019)
 H23A(0.022) H23B(0.022) H62A(0.07) H62B(0.07) H62C(0.07) H39A(0.018)
 H39B(0.018) H9A(0.017) H9B(0.017) H10A(0.021) H10B(0.021) H47A(0.02)
 H47B(0.02) H13A(0.017) H13B(0.017) H14A(0.019) H14B(0.019) H17A(0.023)
 H17B(0.023) H40(0.022) H18A(0.019) H18B(0.019) H21A(0.017) H21B(0.017)
 H15A(0.024) H15B(0.024) H5A(0.017) H5B(0.017) H51A(0.021) H51B(0.021)
 H24A(0.04) H24B(0.04) H24C(0.04) H6A(0.022) H6B(0.022) H49A(0.029) H49B(0.029)
 H7A(0.026) H7B(0.026) H48A(0.024) H48B(0.024) H41A(0.023) H41B(0.023)
 H26A(0.023) H26B(0.023) H52A(0.026) H52B(0.026) H43A(0.023) H43B(0.023)
 H25A(0.02) H25B(0.02) H67(0.031) H19A(0.028) H19B(0.028) H44A(0.031)
 H44B(0.031) H50A(0.048) H50B(0.048) H50C(0.048) H63A(0.047) H63B(0.047)
 H63C(0.047) H27A(0.029) H27B(0.029) H1C(0.064) H1D(0.064) H16A(0.043)
 H16B(0.043) H16C(0.043) H53A(0.033) H53B(0.033) H68A(0.044) H68B(0.044)
 H68C(0.044) H61(0.033) H64(0.041) H45A(0.037) H45B(0.037) H20A(0.042)
 H20B(0.042) H20C(0.042) H31A(0.032) H31B(0.032) H30A(0.031) H30B(0.031)
 H8A(0.045) H8B(0.045) H8C(0.045) H28A(0.05) H28B(0.05) H28C(0.05) H42A(0.037)
 H42B(0.037) H42C(0.037) H11A(0.036) H11B(0.036) H69A(0.045) H69B(0.045)
 H69C(0.045) H55(0.042) H58(0.041) H66A(0.052) H66B(0.052) H66C(0.052)
 H32A(0.054) H32B(0.054) H32C(0.054) H57A(0.056) H57B(0.056) H57C(0.056)
 H36A(0.032) H36B(0.032) H34A(0.042) H34B(0.042) H34C(0.042) H34D(0.042)
 H54A(0.058) H54B(0.058) H54C(0.058) H12A(0.058) H12B(0.058) H12C(0.058)
 H60A(0.072) H60B(0.072) H60C(0.072) H65A(0.081) H65B(0.081) H65C(0.081)
 H59A(0.08) H59B(0.08) H59C(0.08) H56A(0.071) H56B(0.071) H56C(0.071)
 H46A(0.062) H46B(0.062) H46C(0.062) H37A(0.04) H37B(0.04) H37C(0.04)
 H35A(0.032) H35B(0.032) H38A(0.04) H38B(0.04) H38C(0.04)
 Fixed X: H5(-0.166) H6(-0.1553) H1(0.172) H4(-0.1534) H2A(0.2262) H2B(0.2329)
 H3A(0.2066) H3B(0.2078) H1A(0.2297) H1B(0.2254) H29A(0.0486) H29B(0.0816)
 H33A(0.1436) H33B(0.2529) H22A(0.2255) H22B(0.3333) H23A(0.3107) H23B(0.4188)
 H62A(-0.4428) H62B(-0.3259) H62C(-0.4254) H39A(-0.0412) H39B(-0.0073)
 H9A(0.1939) H9B(0.1817) H10A(0.3823) H10B(0.3637) H47A(-0.1134) H47B(-0.2216)
 H13A(0.2991) H13B(0.1823) H14A(0.2488) H14B(0.1276) H17A(0.0126) H17B(0.0125)
 H18A(0.0579) H18B(0.0586) H21A(0.2182) H21B(0.3221) H15A(0.2948) H15B(0.1708)
 H5A(0.2279) H5B(0.3318) H51A(-0.2125) H51B(-0.1713) H24A(0.4272) H24B(0.319)
 H24C(0.4232) H6A(0.3031) H6B(0.1913) H49A(-0.0489) H49B(-0.0795) H7A(0.2814)
 H7B(0.317) H48A(-0.1205) H48B(-0.0137) H41A(0.1519) H41B(0.1786) H26A(0.3952)
 H26B(0.3452) H52A(-0.3679) H52B(-0.3272) H43A(-0.2716) H43B(-0.1579)
 H25A(0.233) H25B(0.1834) H67(0.3283) H19A(-0.1325) H19B(-0.1658) H44A(-0.2672)
 H44B(-0.1546) H50A(-0.2379) H50B(-0.2145) H50C(-0.2631) H63A(-0.2917) H63B(-
 0.4154) H63C(-0.3624) H27A(0.3272) H27B(0.3943) H16A(0.2774) H16B(0.152)
 H16C(0.23) H53A(-0.3312) H53B(-0.389) H68A(0.3539) H68B(0.3525) H68C(0.4626)
 H61(-0.3694) H64(-0.4791) H45A(-0.346) H45B(-0.2337) H20A(-0.1181) H20B(-
 0.1511) H20C(-0.2349) H31A(-0.1193) H31B(-0.1402) H30A(0.0079) H30B(-0.0097)
 H8A(0.4793) H8B(0.4677) H8C(0.4433) H28A(0.5433) H28B(0.5072) H28C(0.4762)
 H42A(0.3096) H42B(0.2193) H42C(0.2518) H11A(0.3052) H11B(0.3357) H69A(0.3718)
 H69B(0.4004) H69C(0.4881) H55(-0.4943) H58(-0.4254) H66A(-0.3084) H66B(-
 0.2638) H66C(-0.2972) H32A(-0.2762) H32B(-0.2053) H32C(-0.192) H57A(-0.3243)
 H57B(-0.3504) H57C(-0.2465) H36A(0.1829) H36B(0.0955) H34A(0.0506)
 H34B(0.1614) H34C(0.0516) H34D(0.1645) H54A(-0.5187) H54B(-0.4771) H54C(-
 0.5346) H12A(0.475) H12B(0.5186) H12C(0.4877) H60A(-0.2731) H60B(-0.3771)
 H60C(-0.384) H65A(-0.4057) H65B(-0.522) H65C(-0.4268) H59A(-0.3613) H59B(-
 0.2619) H59C(-0.3721) H56A(-0.3865) H56B(-0.3399) H56C(-0.2689) H46A(-0.3507)
 H46B(-0.3417) H46C(-0.2392) H37A(-0.0396) H37B(0.0229) H37C(0.0489)
 H35A(0.1129) H35B(0.18) H38A(0.0149) H38B(0.021) H38C(-0.0478)
 Fixed Y: H5(0.0588) H6(-0.1548) H1(-0.0513) H4(-0.0453) H2A(0.2532)
 H2B(0.1334) H3A(0.2816) H3B(0.343) H1A(0.0336) H1B(0.0913) H29A(-0.0264)
 H29B(0.0942) H33A(-0.1114) H33B(-0.1066) H22A(0.1723) H22B(0.1952)
 H23A(0.1061) H23B(0.1353) H62A(0.0861) H62B(0.1646) H62C(0.2009) H39A(-0.38)
 H39B(-0.4108) H9A(-0.4239) H9B(-0.5445) H10A(-0.3861) H10B(-0.5122) H47A(-
 0.6584) H47B(-0.6576) H13A(-0.5247) H13B(-0.6019) H14A(-0.4525) H14B(-0.5195)
 H17A(-0.5893) H17B(-0.6171) H18A(-0.4031) H18B(-0.4311) H21A(-0.0134)
 H21B(0.0113) H15A(-0.622) H15B(-0.6819) H5A(-0.3167) H5B(-0.3362) H51A(-
 0.3857) H51B(-0.4201) H24A(0.2717) H24B(0.2886) H24C(0.3201) H6A(-0.2549) H6B(-
 0.245) H49A(-0.6892) H49B(-0.7514) H7A(-0.1241) H7B(-0.0768) H48A(-0.5478)
 H48B(-0.5561) H41A(-0.3414) H41B(-0.3966) H26A(0.1088) H26B(0.025) H52A(-
 0.5376) H52B(-0.5671) H43A(-0.6057) H43B(-0.5894) H25A(0.1626) H25B(0.0735)
 H67(-0.1598) H19A(-0.5305) H19B(-0.6422) H44A(-0.4265) H44B(-0.4128) H50A(-
 0.7025) H50B(-0.8157) H50C(-0.7772) H63A(-0.0009) H63B(-0.0597) H63C(-0.0326)
 H27A(0.1751) H27B(0.2529) H16A(-0.5414) H16B(-0.5937) H16C(-0.6671) H53A(-
 0.3904) H53B(-0.3767) H68A(-0.0653) H68B(-0.1783) H68C(-0.0954) H61(0.1224)
 H64(-0.1811) H45A(-0.5684) H45B(-0.5501) H20A(-0.441) H20B(-0.5527) H20C(-
 0.5189) H31A(0.0504) H31B(-0.0745) H30A(0.0459) H30B(-0.0775) H8A(-0.1233)
 H8B(-0.05) H8C(-0.1755) H28A(0.1878) H28B(0.2329) H28C(0.1077) H42A(-0.3919)
 H42B(-0.4638) H42C(-0.5118) H11A(-0.5213) H11B(-0.3945) H69A(-0.3209) H69B(-
 0.2892) H69C(-0.2503) H55(-0.5051) H58(-0.6584) H66A(-0.1726) H66B(-0.0852)
 H66C(-0.2085) H32A(-0.0475) H32B(-0.1008) H32C(0.0239) H57A(-0.3437) H57B(-
 0.4656) H57C(-0.3814) H36A(-0.3047) H36B(-0.3598) H34A(-0.1891) H34B(-0.1894)
 H34C(-0.1899) H34D(-0.1989) H54A(-0.4359) H54B(-0.5375) H54C(-0.5267) H12A(-
 0.4518) H12B(-0.3871) H12C(-0.5139) H60A(-0.8508) H60B(-0.8521) H60C(-0.9331)
 H65A(-0.0516) H65B(-0.1311) H65C(-0.1735) H59A(-0.7387) H59B(-0.7757) H59C(-
 0.8621) H56A(-0.2645) H56B(-0.2127) H56C(-0.2624) H46A(-0.3938) H46B(-0.4639)
 H46C(-0.3769) H37A(-0.3296) H37B(-0.403) H37C(-0.28) H35A(-0.2666) H35B(-
 0.3144) H38A(-0.4075) H38B(-0.4468) H38C(-0.3671)
 Fixed Z: H5(-0.4596) H6(-0.5546) H1(-0.5381) H4(-0.6698) H2A(-0.3951) H2B(-
 0.4528) H3A(-0.148) H3B(-0.2089) H1A(-0.3567) H1B(-0.2375) H29A(-0.905) H29B(-
 0.8716) H33A(-1.0941) H33B(-1.021) H22A(-0.7196) H22B(-0.741) H23A(-0.6135)
 H23B(-0.6314) H62A(-0.4596) H62B(-0.3881) H62C(-0.357) H39A(-0.9688) H39B(-
 0.8817) H9A(-0.3256) H9B(-0.4126) H10A(-0.3109) H10B(-0.379) H47A(-1.052)
 H47B(-1.0271) H13A(-0.5403) H13B(-0.5908) H14A(-0.6467) H14B(-0.6913) H17A(-
 0.5085) H17B(-0.6247) H18A(-0.444) H18B(-0.5597) H21A(-0.8073) H21B(-0.8331)
 H15A(-0.7283) H15B(-0.783) H5A(-0.487) H5B(-0.4319) H51A(-0.9419) H51B(-
 0.8589) H24A(-0.4599) H24B(-0.511) H24C(-0.5334) H6A(-0.2659) H6B(-0.3196)
 H49A(-0.8285) H49B(-0.9563) H7A(-0.3559) H7B(-0.2297) H48A(-0.8368) H48B(-
 0.8647) H41A(-0.9371) H41B(-0.8707) H26A(-0.8986) H26B(-1.0258) H52A(-1.0394)
 H52B(-0.9515) H43A(-1.1535) H43B(-1.1653) H25A(-0.9043) H25B(-1.0295) H67(-
 0.5152) H19A(-0.631) H19B(-0.6426) H44A(-1.1063) H44B(-1.1219) H50A(-0.8537)
 H50B(-0.9026) H50C(-0.9803) H63A(-0.3708) H63B(-0.4338) H63C(-0.3144) H27A(-
 1.0466) H27B(-0.9213) H16A(-0.8306) H16B(-0.8812) H16C(-0.9116) H53A(-0.8142)
 H53B(-0.91) H68A(-0.6764) H68B(-0.7717) H68C(-0.682) H61(-0.1754) H64(-0.8595)
 H45A(-1.2936) H45B(-1.3084) H20A(-0.4465) H20B(-0.4579) H20C(-0.5208) H31A(-
 0.9633) H31B(-1.0154) H30A(-1.0506) H30B(-1.0939) H8A(-0.2316) H8B(-0.2799)
 H8C(-0.3588) H28A(-0.9505) H28B(-1.0252) H28C(-1.0755) H42A(-0.9536) H42B(-
 1.0695) H42C(-0.9969) H11A(-0.2427) H11B(-0.173) H69A(-0.7323) H69B(-0.6103)
 H69C(-0.6478) H55(-0.6326) H58(-0.595) H66A(-0.8595) H66B(-0.8819) H66C(-
 0.9738) H32A(-1.1205) H32B(-1.1916) H32C(-1.135) H57A(-0.6383) H57B(-0.6745)
 H57C(-0.5747) H36A(-1.1289) H36B(-1.1025) H34A(-1.0204) H34B(-0.9539) H34C(-
 1.0162) H34D(-0.9609) H54A(-0.8545) H54B(-0.8772) H54C(-0.975) H12A(-0.106)
 H12B(-0.1531) H12C(-0.2215) H60A(-0.7386) H60B(-0.8162) H60C(-0.7771) H65A(-
 1.0064) H65B(-1.0609) H65C(-1.097) H59A(-0.5099) H59B(-0.5403) H59C(-0.5859)
 H56A(-0.3965) H56B(-0.4536) H56C(-0.3994) H46A(-1.255) H46B(-1.3714) H46C(-
 1.2716) H37A(-1.211) H37B(-1.2806) H37C(-1.2404) H35A(-1.1829) H35B(-1.1238)
 H38A(-1.1314) H38B(-1.2483) H38C(-1.2016)
;

loop_
_space_group_symop_id
_space_group_symop_operation_xyz
1 'x, y, z'

loop_
_atom_site_label
_atom_site_type_symbol
_atom_site_fract_x
_atom_site_fract_y
_atom_site_fract_z
_atom_site_U_iso_or_equiv
_atom_site_adp_type
_atom_site_occupancy
_atom_site_calc_flag
_atom_site_disorder_assembly
_atom_site_disorder_group
_atom_site_refinement_flags_posn
Mo3 Mo -0.01989(3) 0.25638(3) -0.38791(3) 0.01205(10) Uani 1 d . . .
Mo2 Mo 0.00691(3) 0.13128(3) -0.63417(3) 0.01112(9) Uani 1 d . . .
Mo4 Mo -0.02262(3) 0.12051(3) -0.25060(3) 0.01282(10) Uani 1 d . . .
Mn1 Mn 0.00397(7) 0.00479(9) -0.49751(8) 0.01168(13) Uani 1 d . . .
Mo6 Mo 0.01360(3) -0.25281(3) -0.61979(3) 0.01197(10) Uani 1 d . . .
Mo5 Mo 0.00400(3) -0.12814(3) -0.36661(3) 0.01173(10) Uani 1 d . . .
Mo1 Mo 0.01767(3) -0.12479(3) -0.75102(3) 0.01023(9) Uani 1 d . . .
Br Br -0.30427(4) -0.09595(5) -0.62309(4) 0.02533(12) Uani 1 d . . .
O5 O -0.0878(3) 0.0903(3) -0.4221(3) 0.0110(8) Uani 1 d . . .
H5 H -0.1660 0.0588 -0.4596 0.10(3) Uiso 1 calc . . R
O20 O 0.0753(3) 0.1592(3) -0.1309(3) 0.0209(9) Uani 1 d . . .
O9 O 0.0637(3) 0.2427(3) -0.2588(3) 0.0117(8) Uani 1 d . . .
O18 O 0.0801(3) 0.3692(3) -0.3412(3) 0.0189(9) Uani 1 d . . .
O10 O -0.0837(3) -0.0267(3) -0.3148(3) 0.0133(8) Uani 1 d . . .
O2 O 0.0844(3) 0.1453(3) -0.4634(3) 0.0105(8) Uani 1 d . . .
O14 O 0.1236(3) -0.1714(3) -0.7839(3) 0.0171(9) Uani 1 d . . .
O24 O -0.0829(3) -0.3619(3) -0.6538(3) 0.0180(8) Uani 1 d . . .
O13 O -0.0721(3) -0.1571(3) -0.8725(3) 0.0167(9) Uani 1 d . . .
O3 O 0.0817(3) 0.0345(3) -0.3523(3) 0.0121(8) Uani 1 d . . .
O6 O -0.0762(3) -0.1336(3) -0.5247(3) 0.0103(8) Uani 1 d . . .
H6 H -0.1553 -0.1548 -0.5546 0.09(3) Uiso 1 calc . . R
O1 O 0.0933(3) -0.0799(3) -0.5728(3) 0.0097(8) Uani 1 d . . .
H1 H 0.1720 -0.0513 -0.5381 0.10(3) Uiso 1 calc . . R
O8 O -0.0790(3) 0.1960(3) -0.5380(3) 0.0134(8) Uani 1 d . . .
O4 O -0.0743(2) -0.0205(3) -0.6423(3) 0.0106(8) Uani 1 d . . .
H4 H -0.1534 -0.0453 -0.6698 0.10(3) Uiso 1 calc . . R
O12 O -0.0556(3) -0.2342(3) -0.7356(3) 0.0136(8) Uani 1 d . . .
O11 O 0.0821(3) -0.1891(3) -0.4631(3) 0.0147(8) Uani 1 d . . .
O7 O 0.0851(3) 0.0283(3) -0.6867(3) 0.0130(8) Uani 1 d . . .
O19 O -0.1224(3) 0.1760(3) -0.2156(3) 0.0194(9) Uani 1 d . . .
O17 O -0.1196(3) 0.3016(3) -0.3417(3) 0.0206(9) Uani 1 d . . .
O23 O 0.1162(3) -0.3029(3) -0.6593(3) 0.0188(9) Uani 1 d . . .
O21 O -0.0824(3) -0.2401(3) -0.3942(3) 0.0204(8) Uani 1 d . . .
O15 O -0.0824(3) 0.1067(3) -0.7519(3) 0.0190(9) Uani 1 d . . .
O16 O 0.1063(3) 0.2456(3) -0.5858(3) 0.0168(8) Uani 1 d . . .
O22 O 0.1015(3) -0.0825(3) -0.2443(3) 0.0175(8) Uani 1 d . . .
C2 C 0.1986(3) 0.1828(4) -0.4071(3) 0.0122(9) Uani 1 d . . .
H2A H 0.2262 0.2532 -0.3951 0.015 Uiso 1 calc . . R
H2B H 0.2329 0.1334 -0.4528 0.015 Uiso 1 calc . . R
C3 C 0.1813(3) 0.2733(4) -0.2190(3) 0.0174(10) Uani 1 d . . .
H3A H 0.2066 0.2816 -0.1480 0.021 Uiso 1 calc . . R
H3B H 0.2078 0.3430 -0.2089 0.021 Uiso 1 calc . . R
C1 C 0.1969(3) 0.0825(4) -0.3085(3) 0.0126(9) Uani 1 d . . .
H1A H 0.2297 0.0336 -0.3567 0.015 Uiso 1 calc . . R
H1B H 0.2254 0.0913 -0.2375 0.015 Uiso 1 calc . . R
C4 C 0.2291(3) 0.1919(4) -0.2955(3) 0.0147(10) Uani 1 d . . .
N3 N 0.1869(3) 0.0112(3) -0.9338(3) 0.0132(8) Uani 1 d . . .
C29 C 0.0746(3) 0.0204(4) -0.9279(4) 0.0150(10) Uani 1 d . . .
H29A H 0.0486 -0.0264 -0.9050 0.018 Uiso 1 calc . . R
H29B H 0.0816 0.0942 -0.8716 0.018 Uiso 1 calc . . R
C33 C 0.1800(4) -0.1019(4) -1.0240(4) 0.0184(10) Uani 1 d A . .
H33A H 0.1436 -0.1114 -1.0941 0.022 Uiso 1 calc . . R
H33B H 0.2529 -0.1066 -1.0210 0.022 Uiso 1 calc . . R
C22 C 0.2895(3) 0.1484(4) -0.7279(3) 0.0155(10) Uani 1 d . . .
H22A H 0.2255 0.1723 -0.7196 0.019 Uiso 1 calc . . R
H22B H 0.3333 0.1952 -0.7410 0.019 Uiso 1 calc . . R
C23 C 0.3534(3) 0.1564(4) -0.6235(3) 0.0181(10) Uani 1 d . . .
H23A H 0.3107 0.1061 -0.6135 0.022 Uiso 1 calc . . R
H23B H 0.4188 0.1353 -0.6314 0.022 Uiso 1 calc . . R
N2 N 0.1939(3) -0.4467(3) -0.4730(3) 0.0115(8) Uani 1 d . . .
N7 N -0.3850(4) 0.0965(4) -0.3192(4) 0.0270(12) Uani 1 d . . .
C62 C -0.3956(6) 0.1407(6) -0.3865(5) 0.0465(19) Uani 1 d . . .
H62A H -0.4428 0.0861 -0.4596 0.070 Uiso 1 calc . . GR
H62B H -0.3259 0.1646 -0.3881 0.070 Uiso 1 calc . . GR
H62C H -0.4254 0.2009 -0.3570 0.070 Uiso 1 calc . . GR
N4 N -0.1496(3) -0.5146(4) -1.0054(3) 0.0167(9) Uani 1 d . . .
C39 C -0.0360(3) -0.4402(4) -0.9597(3) 0.0152(10) Uani 1 d . . .
H39A H -0.0412 -0.3800 -0.9688 0.018 Uiso 1 calc . . R
H39B H -0.0073 -0.4108 -0.8817 0.018 Uiso 1 calc . . R
C9 C 0.2207(3) -0.4702(4) -0.3823(3) 0.0145(10) Uani 1 d . . .
H9A H 0.1939 -0.4239 -0.3256 0.017 Uiso 1 calc . . R
H9B H 0.1817 -0.5445 -0.4126 0.017 Uiso 1 calc . . R
C10 C 0.3396(3) -0.4546(4) -0.3288(4) 0.0178(10) Uani 1 d . . .
H10A H 0.3823 -0.3861 -0.3109 0.021 Uiso 1 calc . . R
H10B H 0.3637 -0.5122 -0.3790 0.021 Uiso 1 calc . . R
C47 C -0.1477(4) -0.6151(4) -1.0015(4) 0.0168(10) Uani 1 d . . .
H47A H -0.1134 -0.6584 -1.0520 0.020 Uiso 1 calc . . R
H47B H -0.2216 -0.6576 -1.0271 0.020 Uiso 1 calc . . R
C13 C 0.2231(3) -0.5303(4) -0.5672(3) 0.0139(9) Uani 1 d . . .
H13A H 0.2991 -0.5247 -0.5403 0.017 Uiso 1 calc . . R
H13B H 0.1823 -0.6019 -0.5908 0.017 Uiso 1 calc . . R
C14 C 0.2020(4) -0.5198(4) -0.6663(3) 0.0161(10) Uani 1 d . . .
H14A H 0.2488 -0.4525 -0.6467 0.019 Uiso 1 calc . . R
H14B H 0.1276 -0.5195 -0.6913 0.019 Uiso 1 calc . . R
C17 C -0.0019(3) -0.5662(4) -0.5600(4) 0.0194(10) Uani 1 d . . .
H17A H 0.0126 -0.5893 -0.5085 0.023 Uiso 1 calc . . R
H17B H 0.0125 -0.6171 -0.6247 0.023 Uiso 1 calc . . R
C40 C 0.0438(4) -0.4917(4) -1.0110(4) 0.0182(11) Uani 1 d . . .
H40 H 0.023(4) -0.511(4) -1.074(4) 0.022 Uiso 1 d . . R
C18 C 0.0736(3) -0.4536(4) -0.5078(4) 0.0155(10) Uani 1 d . . .
H18A H 0.0579 -0.4031 -0.4440 0.019 Uiso 1 calc . . R
H18B H 0.0586 -0.4311 -0.5597 0.019 Uiso 1 calc . . R
C21 C 0.2569(3) 0.0327(4) -0.8245(3) 0.0142(10) Uani 1 d . . .
H21A H 0.2182 -0.0134 -0.8073 0.017 Uiso 1 calc . . R
H21B H 0.3221 0.0113 -0.8331 0.017 Uiso 1 calc . . R
C15 C 0.2242(4) -0.6158(4) -0.7575(4) 0.0201(11) Uani 1 d . . .
H15A H 0.2948 -0.6220 -0.7283 0.024 Uiso 1 calc . . R
H15B H 0.1708 -0.6819 -0.7830 0.024 Uiso 1 calc . . R
C5 C 0.2585(3) -0.3343(4) -0.4335(3) 0.0141(9) Uani 1 d . . .
H5A H 0.2279 -0.3167 -0.4870 0.017 Uiso 1 calc . . R
H5B H 0.3318 -0.3362 -0.4319 0.017 Uiso 1 calc . . R
C51 C -0.2110(3) -0.4475(4) -0.9350(4) 0.0177(10) Uani 1 d . . .
H51A H -0.2125 -0.3857 -0.9419 0.021 Uiso 1 calc . . R
H51B H -0.1713 -0.4201 -0.8589 0.021 Uiso 1 calc . . R
C24 C 0.3835(4) 0.2696(5) -0.5227(4) 0.0268(13) Uani 1 d . . .
H24A H 0.4272 0.2717 -0.4599 0.040 Uiso 1 calc . . GR
H24B H 0.3190 0.2886 -0.5110 0.040 Uiso 1 calc . . GR
H24C H 0.4232 0.3201 -0.5334 0.040 Uiso 1 calc . . GR
C6 C 0.2639(4) -0.2439(4) -0.3219(4) 0.0184(10) Uani 1 d . . .
H6A H 0.3031 -0.2549 -0.2659 0.022 Uiso 1 calc . . R
H6B H 0.1913 -0.2450 -0.3196 0.022 Uiso 1 calc . . R
O29 O 0.3078(3) -0.0403(3) -0.5206(3) 0.0293(9) Uani 1 d . . .
C49 C -0.0993(4) -0.7017(5) -0.8951(4) 0.0241(13) Uani 1 d . . .
H49A H -0.0489 -0.6892 -0.8285 0.029 Uiso 1 calc . . R
H49B H -0.0795 -0.7514 -0.9563 0.029 Uiso 1 calc . . R
C7 C 0.3206(4) -0.1334(4) -0.2985(4) 0.0214(11) Uani 1 d . . .
H7A H 0.2814 -0.1241 -0.3559 0.026 Uiso 1 calc . . R
H7B H 0.3170 -0.0768 -0.2297 0.026 Uiso 1 calc . . R
C48 C -0.0893(4) -0.5936(4) -0.8892(4) 0.0203(11) Uani 1 d . . .
H48A H -0.1205 -0.5478 -0.8368 0.024 Uiso 1 calc . . R
H48B H -0.0137 -0.5561 -0.8647 0.024 Uiso 1 calc . . R
N9 N 0.3787(3) -0.1684(4) -0.6295(4) 0.0196(10) Uani 1 d . . .
C41 C 0.1564(3) -0.4095(4) -0.9439(4) 0.0189(10) Uani 1 d . . .
H41A H 0.1519 -0.3414 -0.9371 0.023 Uiso 1 calc . . R
H41B H 0.1786 -0.3966 -0.8707 0.023 Uiso 1 calc . . R
C26 C 0.3456(3) 0.0945(4) -0.9664(4) 0.0191(11) Uani 1 d . . .
H26A H 0.3952 0.1088 -0.8986 0.023 Uiso 1 calc . . R
H26B H 0.3452 0.0250 -1.0258 0.023 Uiso 1 calc . . R
C52 C -0.3271(3) -0.5079(4) -0.9630(4) 0.0219(11) Uani 1 d . . .
H52A H -0.3679 -0.5376 -1.0394 0.026 Uiso 1 calc . . R
H52B H -0.3272 -0.5671 -0.9515 0.026 Uiso 1 calc . . R
C43 C -0.2029(4) -0.5528(4) -1.1247(3) 0.0193(11) Uani 1 d . . .
H43A H -0.2716 -0.6057 -1.1535 0.023 Uiso 1 calc . . R
H43B H -0.1579 -0.5894 -1.1653 0.023 Uiso 1 calc . . R
C25 C 0.2322(3) 0.0908(4) -0.9599(4) 0.0170(10) Uani 1 d . . .
H25A H 0.2330 0.1626 -0.9043 0.020 Uiso 1 calc . . R
H25B H 0.1834 0.0735 -1.0295 0.020 Uiso 1 calc . . R
C67 C 0.3368(4) -0.1243(5) -0.5512(4) 0.0255(12) Uani 1 d . . .
H67 H 0.3283 -0.1598 -0.5152 0.031 Uiso 1 calc . . R
C19 C -0.1219(3) -0.5678(4) -0.5925(4) 0.0237(12) Uani 1 d . . .
H19A H -0.1325 -0.5305 -0.6310 0.028 Uiso 1 calc . . R
H19B H -0.1658 -0.6422 -0.6426 0.028 Uiso 1 calc . . R
O28 O -0.3947(3) 0.2436(3) -0.1705(3) 0.0324(9) Uani 1 d . . .
N8 N -0.4224(3) -0.1498(4) -0.9532(4) 0.0308(12) Uani 1 d . . .
O27 O -0.5914(3) -0.1595(4) -0.9402(3) 0.0503(14) Uani 1 d . . .
C44 C -0.2229(4) -0.4646(5) -1.1468(4) 0.0260(12) Uani 1 d . . .
H44A H -0.2672 -0.4265 -1.1063 0.031 Uiso 1 calc . . R
H44B H -0.1546 -0.4128 -1.1219 0.031 Uiso 1 calc . . R
C50 C -0.2146(4) -0.7543(5) -0.9093(4) 0.0323(13) Uani 1 d . . .
H50A H -0.2379 -0.7025 -0.8537 0.048 Uiso 1 calc . . GR
H50B H -0.2145 -0.8157 -0.9026 0.048 Uiso 1 calc . . GR
H50C H -0.2631 -0.7772 -0.9803 0.048 Uiso 1 calc . . GR
C63 C -0.3616(4) -0.0081(5) -0.3633(4) 0.0310(13) Uani 1 d . . .
H63A H -0.2917 -0.0009 -0.3708 0.047 Uiso 1 calc . . GR
H63B H -0.4154 -0.0597 -0.4338 0.047 Uiso 1 calc . . GR
H63C H -0.3624 -0.0326 -0.3144 0.047 Uiso 1 calc . . GR
C27 C 0.3830(4) 0.1827(5) -0.9860(4) 0.0245(12) Uani 1 d . . .
H27A H 0.3272 0.1751 -1.0466 0.029 Uiso 1 calc . . R
H27B H 0.3943 0.2529 -0.9213 0.029 Uiso 1 calc . . R
N1 N 0.3538(4) 0.2372(5) -0.2440(4) 0.0430(14) Uani 1 d . . D
H1C H 0.398(4) 0.202(5) -0.281(4) 0.064 Uiso 1 d . . DR
H1D H 0.374(5) 0.234(6) -0.181(4) 0.064 Uiso 1 d . . DR
C16 C 0.2206(4) -0.6033(5) -0.8542(4) 0.0287(13) Uani 1 d . . .
H16A H 0.2774 -0.5414 -0.8306 0.043 Uiso 1 calc . . GR
H16B H 0.1520 -0.5937 -0.8812 0.043 Uiso 1 calc . . GR
H16C H 0.2300 -0.6671 -0.9116 0.043 Uiso 1 calc . . GR
C53 C -0.3790(4) -0.4292(5) -0.8899(4) 0.0277(13) Uani 1 d . . .
H53A H -0.3312 -0.3904 -0.8142 0.033 Uiso 1 calc . . R
H53B H -0.3890 -0.3767 -0.9100 0.033 Uiso 1 calc . . R
C68 C 0.3877(4) -0.1230(5) -0.6955(5) 0.0296(15) Uani 1 d . . .
H68A H 0.3539 -0.0653 -0.6764 0.044 Uiso 1 calc . . GR
H68B H 0.3525 -0.1783 -0.7717 0.044 Uiso 1 calc . . GR
H68C H 0.4626 -0.0954 -0.6820 0.044 Uiso 1 calc . . GR
C61 C -0.3822(4) 0.1541(5) -0.2163(4) 0.0272(12) Uani 1 d . . .
H61 H -0.3694 0.1224 -0.1754 0.033 Uiso 1 calc . . R
C64 C -0.4984(4) -0.1649(5) -0.9132(4) 0.0340(14) Uani 1 d . . .
H64 H -0.4791 -0.1811 -0.8595 0.041 Uiso 1 calc . . R
C45 C -0.2794(4) -0.5142(5) -1.2686(4) 0.0312(14) Uani 1 d . . .
H45A H -0.3460 -0.5684 -1.2936 0.037 Uiso 1 calc . . R
H45B H -0.2337 -0.5501 -1.3084 0.037 Uiso 1 calc . . R
C20 C -0.1600(4) -0.5153(5) -0.4956(4) 0.0278(13) Uani 1 d . . .
H20A H -0.1181 -0.4410 -0.4465 0.042 Uiso 1 calc . . GR
H20B H -0.1511 -0.5527 -0.4579 0.042 Uiso 1 calc . . GR
H20C H -0.2349 -0.5189 -0.5208 0.042 Uiso 1 calc . . GR
O25 O -0.4461(3) -0.6929(4) -0.7344(3) 0.0556(13) Uani 1 d . . .
O26 O -0.5300(3) -0.4257(4) -0.5094(4) 0.0526(13) Uani 1 d . . .
N6 N -0.3721(3) -0.7828(4) -0.6617(4) 0.0307(11) Uani 1 d . . .
N5 N -0.3815(3) -0.3712(4) -0.5398(4) 0.0262(10) Uani 1 d . . .
C31 C -0.1206(4) -0.0165(5) -1.0268(4) 0.0269(13) Uani 1 d . . .
H31A H -0.1193 0.0504 -0.9633 0.032 Uiso 1 calc . . R
H31B H -0.1402 -0.0745 -1.0154 0.032 Uiso 1 calc . . R
C30 C -0.0103(4) -0.0087(5) -1.0342(4) 0.0257(13) Uani 1 d . . .
H30A H 0.0079 0.0459 -1.0506 0.031 Uiso 1 calc . . R
H30B H -0.0097 -0.0775 -1.0939 0.031 Uiso 1 calc . . R
C8 C 0.4387(4) -0.1192(5) -0.2915(4) 0.0298(13) Uani 1 d . . .
H8A H 0.4793 -0.1233 -0.2316 0.045 Uiso 1 calc . . GR
H8B H 0.4677 -0.0500 -0.2799 0.045 Uiso 1 calc . . GR
H8C H 0.4433 -0.1755 -0.3588 0.045 Uiso 1 calc . . GR
C28 C 0.4870(4) 0.1773(5) -1.0117(5) 0.0332(14) Uani 1 d . . .
H28A H 0.5433 0.1878 -0.9505 0.050 Uiso 1 calc . . GR
H28B H 0.5072 0.2329 -1.0252 0.050 Uiso 1 calc . . GR
H28C H 0.4762 0.1077 -1.0755 0.050 Uiso 1 calc . . GR
C42 C 0.2423(4) -0.4479(4) -0.9959(4) 0.0244(12) Uani 1 d . . .
H42A H 0.3096 -0.3919 -0.9536 0.037 Uiso 1 calc . . GR
H42B H 0.2193 -0.4638 -1.0695 0.037 Uiso 1 calc . . GR
H42C H 0.2518 -0.5118 -0.9969 0.037 Uiso 1 calc . . GR
C11 C 0.3543(4) -0.4560(5) -0.2249(4) 0.0302(14) Uani 1 d . . .
H11A H 0.3052 -0.5213 -0.2427 0.036 Uiso 1 calc . . R
H11B H 0.3357 -0.3945 -0.1730 0.036 Uiso 1 calc . . R
C69 C 0.4126(4) -0.2653(5) -0.6573(4) 0.0301(13) Uani 1 d . . .
H69A H 0.3718 -0.3209 -0.7323 0.045 Uiso 1 calc . . GR
H69B H 0.4004 -0.2892 -0.6103 0.045 Uiso 1 calc . . GR
H69C H 0.4881 -0.2503 -0.6478 0.045 Uiso 1 calc . . GR
C55 C -0.4719(4) -0.4396(5) -0.5654(5) 0.0352(15) Uani 1 d . . .
H55 H -0.4943 -0.5051 -0.6326 0.042 Uiso 1 calc . . R
C58 C -0.4164(4) -0.7066(5) -0.6604(5) 0.0344(14) Uani 1 d . . .
H58 H -0.4254 -0.6584 -0.5950 0.041 Uiso 1 calc . . R
C66 C -0.3139(4) -0.1544(5) -0.9138(4) 0.0347(14) Uani 1 d . . .
H66A H -0.3084 -0.1726 -0.8595 0.052 Uiso 1 calc . . GR
H66B H -0.2638 -0.0852 -0.8819 0.052 Uiso 1 calc . . GR
H66C H -0.2972 -0.2085 -0.9738 0.052 Uiso 1 calc . . GR
C32 C -0.2064(4) -0.0371(6) -1.1277(4) 0.0360(16) Uani 1 d . . .
H32A H -0.2762 -0.0475 -1.1205 0.054 Uiso 1 calc . . GR
H32B H -0.2053 -0.1008 -1.1916 0.054 Uiso 1 calc . . GR
H32C H -0.1920 0.0239 -1.1350 0.054 Uiso 1 calc . . GR
C57 C -0.3206(4) -0.3922(6) -0.6130(4) 0.0376(16) Uani 1 d . . .
H57A H -0.3243 -0.3437 -0.6383 0.056 Uiso 1 calc . . GR
H57B H -0.3504 -0.4656 -0.6745 0.056 Uiso 1 calc . . GR
H57C H -0.2465 -0.3814 -0.5747 0.056 Uiso 1 calc . . GR
C36 C 0.1135(6) -0.3046(6) -1.1182(5) 0.0267(12) Uani 0.836(8) d A 1 D
H36A H 0.1829 -0.3047 -1.1289 0.032 Uiso 0.836(8) calc A 1 R
H36B H 0.0955 -0.3598 -1.1025 0.032 Uiso 0.836(8) calc A 1 R
C34 C 0.1225(5) -0.1949(4) -1.0211(4) 0.0350(14) Uani 1 d . . D
H34A H 0.0506 -0.1891 -1.0204 0.042 Uiso 0.836(8) calc A 1 R
H34B H 0.1614 -0.1894 -0.9539 0.042 Uiso 0.836(8) calc A 1 R
H34C H 0.0516 -0.1899 -1.0162 0.042 Uiso 0.164(8) calc A 2 R
H34D H 0.1645 -0.1989 -0.9609 0.042 Uiso 0.164(8) calc A 2 R
C54 C -0.4873(4) -0.4877(5) -0.9001(5) 0.0387(16) Uani 1 d . . .
H54A H -0.5187 -0.4359 -0.8545 0.058 Uiso 1 calc . . GR
H54B H -0.4771 -0.5375 -0.8772 0.058 Uiso 1 calc . . GR
H54C H -0.5346 -0.5267 -0.9750 0.058 Uiso 1 calc . . GR
C12 C 0.4696(4) -0.4518(6) -0.1714(4) 0.0385(16) Uani 1 d . . .
H12A H 0.4750 -0.4518 -0.1060 0.058 Uiso 1 calc . . GR
H12B H 0.5186 -0.3871 -0.1531 0.058 Uiso 1 calc . . GR
H12C H 0.4877 -0.5139 -0.2215 0.058 Uiso 1 calc . . GR
C60 C -0.3497(5) -0.8613(6) -0.7564(5) 0.0482(17) Uani 1 d . . .
H60A H -0.2731 -0.8508 -0.7386 0.072 Uiso 1 calc . . GR
H60B H -0.3771 -0.8521 -0.8162 0.072 Uiso 1 calc . . GR
H60C H -0.3840 -0.9331 -0.7771 0.072 Uiso 1 calc . . GR
C65 C -0.4462(5) -0.1244(7) -1.0363(5) 0.054(2) Uani 1 d . . .
H65A H -0.4057 -0.0516 -1.0064 0.081 Uiso 1 calc . . GR
H65B H -0.5220 -0.1311 -1.0609 0.081 Uiso 1 calc . . GR
H65C H -0.4268 -0.1735 -1.0970 0.081 Uiso 1 calc . . GR
C59 C -0.3391(5) -0.7905(7) -0.5664(5) 0.053(2) Uani 1 d . . .
H59A H -0.3613 -0.7387 -0.5099 0.080 Uiso 1 calc . . GR
H59B H -0.2619 -0.7757 -0.5403 0.080 Uiso 1 calc . . GR
H59C H -0.3721 -0.8621 -0.5859 0.080 Uiso 1 calc . . GR
C56 C -0.3409(5) -0.2695(6) -0.4392(5) 0.0477(18) Uani 1 d . . .
H56A H -0.3865 -0.2645 -0.3965 0.071 Uiso 1 calc . . GR
H56B H -0.3399 -0.2127 -0.4536 0.071 Uiso 1 calc . . GR
H56C H -0.2689 -0.2624 -0.3994 0.071 Uiso 1 calc . . GR
C46 C -0.3051(5) -0.4293(6) -1.2940(5) 0.0416(16) Uani 1 d . . .
H46A H -0.3507 -0.3938 -1.2550 0.062 Uiso 1 calc . . GR
H46B H -0.3417 -0.4639 -1.3714 0.062 Uiso 1 calc . . GR
H46C H -0.2392 -0.3769 -1.2716 0.062 Uiso 1 calc . . GR
C37 C 0.0287(5) -0.3318(6) -1.2220(4) 0.0267(12) Uani 0.836(8) d A 1 D
H37A H -0.0396 -0.3296 -1.2110 0.040 Uiso 0.836(8) calc A 1 GR
H37B H 0.0229 -0.4030 -1.2806 0.040 Uiso 0.836(8) calc A 1 GR
H37C H 0.0489 -0.2800 -1.2404 0.040 Uiso 0.836(8) calc A 1 GR
C35 C 0.115(3) -0.2908(19) -1.1327(18) 0.0267(12) Uani 0.164(8) d A 2 D
H35A H 0.1129 -0.2666 -1.1829 0.032 Uiso 0.164(8) calc A 2 R
H35B H 0.1800 -0.3144 -1.1238 0.032 Uiso 0.164(8) calc A 2 R
C38 C 0.017(2) -0.387(2) -1.183(2) 0.0267(12) Uani 0.164(8) d A 2 D
H38A H 0.0149 -0.4075 -1.1314 0.040 Uiso 0.164(8) calc A 2 GR
H38B H 0.0210 -0.4468 -1.2483 0.040 Uiso 0.164(8) calc A 2 GR
H38C H -0.0478 -0.3671 -1.2016 0.040 Uiso 0.164(8) calc A 2 GR

loop_
_atom_site_aniso_label
_atom_site_aniso_U_11
_atom_site_aniso_U_22
_atom_site_aniso_U_33
_atom_site_aniso_U_23
_atom_site_aniso_U_13
_atom_site_aniso_U_12
Mo3 0.0176(2) 0.0092(3) 0.0119(2) 0.0057(2) 0.00761(17) 0.00650(18)
Mo2 0.0152(2) 0.0107(3) 0.0120(2) 0.0078(2) 0.00682(17) 0.00573(18)
Mo4 0.0185(2) 0.0125(3) 0.0095(2) 0.0058(2) 0.00751(18) 0.00590(18)
Mn1 0.0141(3) 0.0106(3) 0.0113(3) 0.0060(3) 0.0051(2) 0.0043(2)
Mo6 0.0187(2) 0.0079(3) 0.0101(2) 0.0048(2) 0.00564(17) 0.00496(18)
Mo5 0.0168(2) 0.0107(3) 0.0105(2) 0.0071(2) 0.00559(17) 0.00467(18)
Mo1 0.0140(2) 0.0095(3) 0.0081(2) 0.0045(2) 0.00517(17) 0.00448(17)
Br 0.0157(2) 0.0343(4) 0.0246(3) 0.0158(3) 0.0061(2) 0.0042(2)
O5 0.0115(17) 0.011(2) 0.0124(18) 0.0067(17) 0.0063(14) 0.0047(14)
O20 0.029(2) 0.019(3) 0.0106(19) 0.008(2) 0.0028(16) 0.0017(18)
O9 0.0189(17) 0.011(2) 0.0063(16) 0.0044(16) 0.0048(14) 0.0057(15)
O18 0.028(2) 0.013(2) 0.0164(19) 0.0086(19) 0.0082(16) 0.0041(17)
O10 0.0193(17) 0.014(2) 0.0123(18) 0.0085(18) 0.0096(15) 0.0088(16)
O2 0.0113(16) 0.010(2) 0.0089(16) 0.0041(16) 0.0034(13) 0.0043(14)
O14 0.0187(18) 0.019(2) 0.018(2) 0.012(2) 0.0077(16) 0.0097(17)
O24 0.0246(19) 0.012(2) 0.0158(19) 0.0082(18) 0.0052(15) 0.0012(16)
O13 0.0225(18) 0.016(2) 0.0110(19) 0.0059(19) 0.0070(15) 0.0066(17)
O3 0.0132(16) 0.014(2) 0.0113(17) 0.0079(17) 0.0040(14) 0.0053(15)
O6 0.0079(15) 0.010(2) 0.0125(17) 0.0073(16) 0.0012(13) -0.0020(14)
O1 0.0138(17) 0.009(2) 0.0093(17) 0.0060(16) 0.0059(14) 0.0050(14)
O8 0.0175(17) 0.015(2) 0.0155(19) 0.0108(18) 0.0086(15) 0.0112(15)
O4 0.0073(15) 0.012(2) 0.0113(17) 0.0066(17) 0.0022(13) 0.0017(14)
O12 0.0180(17) 0.011(2) 0.0109(18) 0.0057(17) 0.0043(14) 0.0018(15)
O11 0.0192(17) 0.015(2) 0.0090(18) 0.0052(18) 0.0043(14) 0.0072(16)
O7 0.0151(17) 0.011(2) 0.0143(19) 0.0070(18) 0.0070(15) 0.0022(15)
O19 0.025(2) 0.018(3) 0.019(2) 0.009(2) 0.0150(17) 0.0105(18)
O17 0.032(2) 0.021(3) 0.018(2) 0.013(2) 0.0158(18) 0.0162(19)
O23 0.0250(19) 0.015(2) 0.020(2) 0.010(2) 0.0091(17) 0.0117(17)
O21 0.0231(18) 0.017(2) 0.0239(19) 0.0141(18) 0.0080(15) 0.0029(16)
O15 0.0286(19) 0.024(2) 0.0132(17) 0.0125(18) 0.0125(15) 0.0141(17)
O16 0.0231(18) 0.010(2) 0.0242(19) 0.0110(17) 0.0141(15) 0.0077(15)
O22 0.0224(18) 0.019(2) 0.0139(18) 0.0093(17) 0.0077(15) 0.0096(16)
C2 0.009(2) 0.012(3) 0.014(2) 0.006(2) 0.0047(17) 0.0002(18)
C3 0.022(2) 0.009(3) 0.010(2) 0.001(2) 0.0008(19) -0.0023(19)
C1 0.011(2) 0.016(3) 0.011(2) 0.008(2) 0.0025(17) 0.0023(18)
C4 0.014(2) 0.016(3) 0.012(2) 0.006(2) 0.0030(18) 0.0026(19)
N3 0.0150(19) 0.017(2) 0.0120(19) 0.0090(19) 0.0082(16) 0.0058(17)
C29 0.014(2) 0.018(3) 0.016(2) 0.011(2) 0.0058(19) 0.006(2)
C33 0.028(3) 0.017(3) 0.014(2) 0.008(2) 0.011(2) 0.009(2)
C22 0.018(2) 0.020(3) 0.016(2) 0.012(2) 0.0114(19) 0.011(2)
C23 0.015(2) 0.020(3) 0.017(2) 0.008(2) 0.0052(19) 0.005(2)
N2 0.0140(18) 0.009(2) 0.014(2) 0.0074(19) 0.0060(16) 0.0033(16)
N7 0.031(2) 0.029(3) 0.027(3) 0.019(3) 0.012(2) 0.006(2)
C62 0.074(5) 0.041(5) 0.042(4) 0.029(4) 0.029(4) 0.024(4)
N4 0.0174(19) 0.016(3) 0.0093(18) 0.0026(19) 0.0021(16) 0.0054(17)
C39 0.013(2) 0.012(3) 0.009(2) -0.002(2) 0.0020(18) 0.0027(19)
C9 0.019(2) 0.017(3) 0.014(2) 0.012(2) 0.0071(19) 0.007(2)
C10 0.019(2) 0.020(3) 0.019(2) 0.013(2) 0.009(2) 0.007(2)
C47 0.017(2) 0.013(3) 0.019(2) 0.007(2) 0.0061(18) 0.0048(18)
C13 0.016(2) 0.010(3) 0.017(2) 0.009(2) 0.0059(18) 0.0039(18)
C14 0.021(2) 0.012(3) 0.016(2) 0.007(2) 0.0069(19) 0.007(2)
C17 0.019(2) 0.019(3) 0.023(2) 0.013(2) 0.007(2) 0.004(2)
C40 0.018(2) 0.019(3) 0.008(2) 0.001(2) 0.0047(19) 0.006(2)
C18 0.014(2) 0.018(3) 0.020(2) 0.014(2) 0.0049(19) 0.0033(19)
C21 0.019(2) 0.017(3) 0.009(2) 0.008(2) 0.0050(18) 0.004(2)
C15 0.025(3) 0.019(3) 0.019(2) 0.012(2) 0.010(2) 0.009(2)
C5 0.018(2) 0.010(3) 0.015(2) 0.008(2) 0.0032(18) 0.0027(19)
C51 0.020(2) 0.013(3) 0.015(2) 0.003(2) 0.0069(19) 0.007(2)
C24 0.026(3) 0.034(4) 0.023(3) 0.016(3) 0.007(2) 0.013(3)
C6 0.020(2) 0.015(3) 0.021(2) 0.010(2) 0.007(2) 0.005(2)
O29 0.0159(17) 0.035(3) 0.032(2) 0.013(2) 0.0071(15) 0.0110(17)
C49 0.027(3) 0.032(4) 0.025(3) 0.021(3) 0.011(2) 0.014(3)
C7 0.024(3) 0.018(3) 0.025(3) 0.012(3) 0.010(2) 0.008(2)
C48 0.019(2) 0.022(3) 0.016(2) 0.009(2) 0.004(2) 0.002(2)
N9 0.018(2) 0.023(3) 0.023(2) 0.015(2) 0.0089(18) 0.0094(19)
C41 0.021(2) 0.015(3) 0.017(2) 0.007(2) 0.007(2) 0.004(2)
C26 0.020(2) 0.026(3) 0.023(2) 0.018(3) 0.012(2) 0.009(2)
C52 0.020(2) 0.024(3) 0.020(2) 0.009(2) 0.007(2) 0.008(2)
C43 0.021(2) 0.019(3) 0.013(2) 0.006(2) 0.005(2) 0.005(2)
C25 0.018(2) 0.020(3) 0.021(2) 0.015(2) 0.0096(19) 0.006(2)
C67 0.018(2) 0.034(4) 0.023(3) 0.016(3) 0.006(2) 0.004(2)
C19 0.016(2) 0.024(3) 0.024(3) 0.012(3) -0.001(2) 0.001(2)
O28 0.0271(19) 0.023(3) 0.033(2) 0.006(2) 0.0126(17) 0.0015(17)
N8 0.027(2) 0.048(4) 0.032(3) 0.030(3) 0.012(2) 0.016(2)
O27 0.028(2) 0.090(4) 0.054(3) 0.048(3) 0.020(2) 0.030(2)
C44 0.030(3) 0.026(3) 0.020(3) 0.012(3) 0.006(2) 0.007(2)
C50 0.031(3) 0.035(4) 0.036(3) 0.024(3) 0.011(3) 0.008(3)
C63 0.028(3) 0.028(4) 0.035(3) 0.015(3) 0.012(2) 0.005(2)
C27 0.018(2) 0.037(4) 0.028(3) 0.025(3) 0.008(2) 0.004(2)
N1 0.032(3) 0.057(4) 0.035(3) 0.025(3) 0.002(2) 0.011(3)
C16 0.041(3) 0.030(4) 0.024(3) 0.017(3) 0.015(2) 0.017(3)
C53 0.021(2) 0.037(4) 0.021(3) 0.010(3) 0.010(2) 0.012(2)
C68 0.025(3) 0.041(4) 0.035(3) 0.024(3) 0.018(3) 0.015(3)
C61 0.022(3) 0.023(3) 0.029(3) 0.011(3) 0.008(2) -0.001(2)
C64 0.028(3) 0.049(4) 0.029(3) 0.023(3) 0.010(3) 0.015(3)
C45 0.031(3) 0.048(4) 0.026(3) 0.023(3) 0.016(2) 0.023(3)
C20 0.023(3) 0.022(4) 0.035(3) 0.014(3) 0.010(2) -0.001(2)
O25 0.062(3) 0.044(3) 0.048(3) 0.024(3) -0.001(2) 0.015(3)
O26 0.026(2) 0.067(4) 0.064(3) 0.032(3) 0.025(2) 0.007(2)
N6 0.026(2) 0.038(3) 0.026(2) 0.017(3) 0.008(2) 0.003(2)
N5 0.021(2) 0.027(3) 0.032(2) 0.016(2) 0.010(2) 0.009(2)
C31 0.019(2) 0.041(4) 0.021(3) 0.017(3) 0.007(2) 0.008(2)
C30 0.019(2) 0.048(4) 0.016(3) 0.021(3) 0.006(2) 0.011(3)
C8 0.030(3) 0.025(4) 0.025(3) 0.009(3) 0.009(2) 0.003(2)
C28 0.030(3) 0.040(4) 0.038(3) 0.024(3) 0.018(3) 0.007(3)
C42 0.025(3) 0.022(3) 0.029(3) 0.014(3) 0.014(2) 0.010(2)
C11 0.023(3) 0.053(4) 0.025(3) 0.027(3) 0.010(2) 0.016(3)
C69 0.027(3) 0.025(4) 0.039(3) 0.017(3) 0.011(2) 0.012(2)
C55 0.019(3) 0.039(4) 0.041(3) 0.020(3) 0.004(3) 0.006(3)
C58 0.029(3) 0.035(4) 0.032(3) 0.014(3) 0.011(3) 0.007(3)
C66 0.026(3) 0.046(4) 0.033(3) 0.020(3) 0.012(2) 0.011(3)
C32 0.021(3) 0.063(5) 0.025(3) 0.025(3) 0.007(2) 0.010(3)
C57 0.038(3) 0.055(5) 0.024(3) 0.023(3) 0.014(3) 0.013(3)
C36 0.033(2) 0.021(3) 0.023(2) 0.007(2) 0.0120(19) 0.010(2)
C34 0.058(4) 0.016(3) 0.026(3) 0.004(3) 0.024(3) 0.008(3)
C54 0.021(3) 0.055(5) 0.039(3) 0.020(3) 0.016(2) 0.016(3)
C12 0.026(3) 0.067(5) 0.030(3) 0.032(4) 0.006(2) 0.015(3)
C60 0.058(4) 0.033(4) 0.052(4) 0.019(4) 0.025(4) 0.014(3)
C65 0.063(4) 0.077(6) 0.057(4) 0.053(5) 0.032(4) 0.036(4)
C59 0.039(3) 0.092(7) 0.057(4) 0.058(5) 0.015(3) 0.026(4)
C56 0.044(4) 0.036(5) 0.057(4) 0.014(4) 0.033(3) 0.017(3)
C46 0.038(3) 0.056(5) 0.043(4) 0.034(4) 0.013(3) 0.018(3)
C37 0.033(2) 0.021(3) 0.023(2) 0.007(2) 0.0120(19) 0.010(2)
C35 0.033(2) 0.021(3) 0.023(2) 0.007(2) 0.0120(19) 0.010(2)
C38 0.033(2) 0.021(3) 0.023(2) 0.007(2) 0.0120(19) 0.010(2)

loop_
_atom_type_symbol
_atom_type_description
_atom_type_scat_dispersion_real
_atom_type_scat_dispersion_imag
_atom_type_scat_source
C C 0.0033 0.0016 'International Tables Vol C Tables 4.2.6.8 and 6.1.1.4'
H H 0.0000 0.0000 'International Tables Vol C Tables 4.2.6.8 and 6.1.1.4'
Br Br -0.2901 2.4595 'International Tables Vol C Tables 4.2.6.8 and 6.1.1.4'
Mn Mn 0.3368 0.7283 'International Tables Vol C Tables 4.2.6.8 and 6.1.1.4'
Mo Mo -1.6832 0.6857 'International Tables Vol C Tables 4.2.6.8 and 6.1.1.4'
N N 0.0061 0.0033 'International Tables Vol C Tables 4.2.6.8 and 6.1.1.4'
O O 0.0106 0.0060 'International Tables Vol C Tables 4.2.6.8 and 6.1.1.4'

loop_
_geom_angle_atom_site_label_1
_geom_angle_atom_site_label_2
_geom_angle_atom_site_label_3
_geom_angle
_geom_angle_site_symmetry_1
_geom_angle_site_symmetry_3
O5 Mo3 O2 70.51(12) . .
O9 Mo3 O5 69.92(13) . .
O9 Mo3 O2 77.42(13) . .
O18 Mo3 O5 155.17(15) . .
O18 Mo3 O9 90.12(15) . .
O18 Mo3 O2 91.32(16) . .
O18 Mo3 O8 104.97(16) . .
O8 Mo3 O5 86.95(15) . .
O8 Mo3 O9 148.58(15) . .
O8 Mo3 O2 74.88(13) . .
O17 Mo3 O5 91.96(17) . .
O17 Mo3 O9 98.72(15) . .
O17 Mo3 O18 105.97(19) . .
O17 Mo3 O2 162.37(17) . .
O17 Mo3 O8 103.17(15) . .
O8 Mo2 O2 70.66(12) . .
O8 Mo2 O4 81.28(14) . .
O4 Mo2 O2 69.80(11) . .
O7 Mo2 O2 84.14(13) . .
O7 Mo2 O8 148.35(14) . .
O7 Mo2 O4 72.01(14) . .
O15 Mo2 O2 162.94(14) . .
O15 Mo2 O8 97.08(14) . .
O15 Mo2 O4 97.20(16) . .
O15 Mo2 O7 102.73(16) . .
O15 Mo2 O16 106.20(17) . .
O16 Mo2 O2 87.90(14) . .
O16 Mo2 O8 99.35(16) . .
O16 Mo2 O4 156.28(13) . .
O16 Mo2 O7 98.51(15) . .
O5 Mo4 O3 70.21(11) . .
O20 Mo4 O5 155.37(15) . .
O20 Mo4 O9 90.74(16) . .
O20 Mo4 O10 104.62(17) . .
O20 Mo4 O3 91.58(15) . .
O9 Mo4 O5 69.61(13) . .
O9 Mo4 O3 77.23(14) . .
O10 Mo4 O5 86.88(14) . .
O10 Mo4 O9 148.17(14) . .
O10 Mo4 O3 74.68(14) . .
O19 Mo4 O5 91.43(14) . .
O19 Mo4 O20 106.52(18) . .
O19 Mo4 O9 98.50(17) . .
O19 Mo4 O10 103.40(17) . .
O19 Mo4 O3 161.55(14) . .
O2 Mn1 O5 83.62(15) . .
O2 Mn1 O6 177.38(17) . .
O2 Mn1 O4 85.86(14) . .
O3 Mn1 O5 84.02(14) . .
O3 Mn1 O2 92.70(15) . .
O3 Mn1 O6 85.02(14) . .
O3 Mn1 O1 96.40(14) . .
O3 Mn1 O4 178.3(2) . .
O6 Mn1 O5 94.85(15) . .
O1 Mn1 O5 179.55(17) . .
O1 Mn1 O2 96.51(15) . .
O1 Mn1 O6 85.03(15) . .
O1 Mn1 O4 84.72(13) . .
O4 Mn1 O5 94.86(14) . .
O4 Mn1 O6 96.40(15) . .
O24 Mo6 O6 92.06(15) . .
O24 Mo6 O1 159.79(15) . .
O24 Mo6 O12 98.01(15) . .
O24 Mo6 O11 101.30(16) . .
O24 Mo6 O23 105.33(19) . .
O1 Mo6 O6 70.12(11) . .
O12 Mo6 O6 83.74(13) . .
O12 Mo6 O1 71.38(14) . .
O12 Mo6 O11 148.09(16) . .
O11 Mo6 O6 70.48(13) . .
O11 Mo6 O1 82.11(14) . .
O23 Mo6 O6 160.57(16) . .
O23 Mo6 O1 93.87(16) . .
O23 Mo6 O12 101.96(15) . .
O23 Mo6 O11 97.14(15) . .
O10 Mo5 O3 71.20(13) . .
O10 Mo5 O6 80.06(13) . .
O6 Mo5 O3 69.37(11) . .
O11 Mo5 O10 147.43(14) . .
O11 Mo5 O3 83.67(14) . .
O11 Mo5 O6 71.71(13) . .
O21 Mo5 O10 97.91(16) . .
O21 Mo5 O3 164.47(14) . .
O21 Mo5 O6 98.36(15) . .
O21 Mo5 O11 101.88(17) . .
O21 Mo5 O22 105.33(17) . .
O22 Mo5 O10 99.47(15) . .
O22 Mo5 O3 87.74(15) . .
O22 Mo5 O6 156.10(15) . .
O22 Mo5 O11 99.90(15) . .
O14 Mo1 O1 91.26(14) . .
O14 Mo1 O4 158.19(14) . .
O14 Mo1 O12 101.86(17) . .
O14 Mo1 O7 97.32(17) . .
O13 Mo1 O14 104.69(16) . .
O13 Mo1 O1 162.91(14) . .
O13 Mo1 O4 95.50(14) . .
O13 Mo1 O12 98.80(16) . .
O13 Mo1 O7 100.76(16) . .
O1 Mo1 O4 69.81(11) . .
O12 Mo1 O1 71.43(13) . .
O12 Mo1 O4 82.78(14) . .
O12 Mo1 O7 148.05(14) . .
O7 Mo1 O1 82.91(14) . .
O7 Mo1 O4 70.43(13) . .
Mo3 O5 Mo4 100.69(14) . .
Mn1 O5 Mo3 103.28(14) . .
Mn1 O5 Mo4 102.68(14) . .
Mo4 O9 Mo3 113.45(15) . .
C3 O9 Mo3 119.9(3) . .
C3 O9 Mo4 120.0(3) . .
Mo4 O10 Mo5 119.26(17) . .
Mo3 O2 Mo2 90.10(11) . .
Mn1 O2 Mo3 102.17(14) . .
Mn1 O2 Mo2 100.56(14) . .
C2 O2 Mo3 118.1(3) . .
C2 O2 Mo2 121.7(2) . .
C2 O2 Mn1 118.9(3) . .
Mo4 O3 Mo5 89.70(12) . .
Mn1 O3 Mo4 102.60(13) . .
Mn1 O3 Mo5 101.68(15) . .
C1 O3 Mo4 118.8(3) . .
C1 O3 Mn1 117.3(3) . .
C1 O3 Mo5 121.9(3) . .
Mn1 O6 Mo6 102.02(14) . .
Mn1 O6 Mo5 103.82(14) . .
Mo5 O6 Mo6 92.36(12) . .
Mn1 O1 Mo6 102.81(14) . .
Mn1 O1 Mo1 103.40(14) . .
Mo1 O1 Mo6 91.70(13) . .
Mo3 O8 Mo2 120.17(15) . .
Mo2 O4 Mo1 92.27(12) . .
Mn1 O4 Mo2 103.70(15) . .
Mn1 O4 Mo1 102.06(14) . .
Mo6 O12 Mo1 119.89(17) . .
Mo5 O11 Mo6 119.99(16) . .
Mo2 O7 Mo1 120.25(17) . .
O2 C2 C4 112.4(3) . .
O9 C3 C4 113.8(4) . .
O3 C1 C4 113.4(3) . .
C2 C4 N1 105.8(4) . .
C3 C4 C2 110.8(4) . .
C3 C4 N1 107.6(4) . .
C1 C4 C2 112.2(4) . .
C1 C4 C3 111.4(4) . .
C1 C4 N1 108.7(4) . .
C33 N3 C29 110.5(4) . .
C33 N3 C21 108.6(3) . .
C21 N3 C29 108.1(3) . .
C25 N3 C29 108.8(3) . .
C25 N3 C33 108.3(3) . .
C25 N3 C21 112.5(4) . .
C30 C29 N3 115.6(4) . .
C34 C33 N3 116.5(4) . .
C21 C22 C23 110.1(4) . .
C24 C23 C22 112.5(4) . .
C9 N2 C18 109.0(3) . .
C13 N2 C9 107.2(3) . .
C13 N2 C18 111.7(3) . .
C5 N2 C9 111.1(3) . .
C5 N2 C13 109.3(3) . .
C5 N2 C18 108.5(3) . .
C62 N7 C63 116.7(5) . .
C61 N7 C62 121.4(6) . .
C61 N7 C63 121.3(5) . .
C47 N4 C39 111.5(3) . .
C47 N4 C51 111.2(4) . .
C47 N4 C43 106.8(4) . .
C51 N4 C39 105.9(4) . .
C43 N4 C39 110.4(4) . .
C43 N4 C51 111.1(3) . .
C40 C39 N4 115.8(4) . .
C10 C9 N2 116.1(3) . .
C9 C10 C11 109.0(4) . .
N4 C47 C48 114.9(4) . .
C14 C13 N2 115.0(3) . .
C13 C14 C15 108.6(4) . .
C18 C17 C19 111.9(4) . .
C39 C40 C41 108.1(4) . .
C17 C18 N2 114.3(4) . .
C22 C21 N3 115.9(4) . .
C16 C15 C14 112.0(4) . .
N2 C5 C6 116.3(4) . .
N4 C51 C52 115.2(4) . .
C5 C6 C7 110.5(4) . .
C48 C49 C50 112.6(4) . .
C8 C7 C6 114.2(4) . .
C47 C48 C49 109.6(4) . .
C67 N9 C68 120.5(5) . .
C67 N9 C69 122.5(5) . .
C69 N9 C68 117.0(4) . .
C42 C41 C40 112.8(4) . .
C27 C26 C25 110.0(4) . .
C53 C52 C51 108.9(4) . .
N4 C43 C44 115.7(4) . .
N3 C25 C26 116.0(4) . .
O29 C67 N9 126.7(5) . .
C20 C19 C17 113.3(4) . .
C64 N8 C66 122.5(4) . .
C64 N8 C65 120.0(4) . .
C65 N8 C66 117.4(4) . .
C45 C44 C43 110.2(5) . .
C28 C27 C26 111.8(4) . .
C54 C53 C52 111.5(5) . .
O28 C61 N7 126.3(6) . .
O27 C64 N8 126.4(5) . .
C44 C45 C46 112.0(5) . .
C58 N6 C60 122.7(5) . .
C58 N6 C59 121.8(5) . .
C59 N6 C60 115.4(5) . .
C55 N5 C57 122.6(5) . .
C55 N5 C56 121.0(5) . .
C56 N5 C57 116.3(5) . .
C30 C31 C32 113.6(4) . .
C31 C30 C29 111.8(4) . .
C10 C11 C12 112.7(4) . .
O26 C55 N5 126.3(6) . .
O25 C58 N6 127.1(6) . .
C37 C36 C34 111.9(6) . .
C33 C34 C36 112.7(5) . .
C33 C34 C35 100.2(13) . .
C36 C34 C35 13.7(15) . .
C38 C35 C34 114(2) . .

loop_
_geom_bond_atom_site_label_1
_geom_bond_atom_site_label_2
_geom_bond_distance
_geom_bond_site_symmetry_2
Mo3 O5 2.260(4) .
Mo3 O9 2.095(3) .
Mo3 O18 1.707(4) .
Mo3 O2 2.312(3) .
Mo3 O8 1.857(3) .
Mo3 O17 1.691(4) .
Mo2 O2 2.400(3) .
Mo2 O8 1.989(3) .
Mo2 O4 2.299(4) .
Mo2 O7 1.896(4) .
Mo2 O15 1.702(3) .
Mo2 O16 1.711(4) .
Mo4 O5 2.282(3) .
Mo4 O20 1.707(3) .
Mo4 O9 2.088(4) .
Mo4 O10 1.861(4) .
Mo4 O3 2.313(3) .
Mo4 O19 1.693(3) .
Mn1 O5 1.990(3) .
Mn1 O2 1.969(4) .
Mn1 O3 1.958(3) .
Mn1 O6 1.983(4) .
Mn1 O1 1.959(3) .
Mn1 O4 1.980(3) .
Mo6 O24 1.699(4) .
Mo6 O6 2.319(4) .
Mo6 O1 2.318(4) .
Mo6 O12 1.914(3) .
Mo6 O11 1.947(3) .
Mo6 O23 1.715(4) .
Mo5 O10 1.976(3) .
Mo5 O3 2.381(4) .
Mo5 O6 2.298(3) .
Mo5 O11 1.900(3) .
Mo5 O21 1.694(4) .
Mo5 O22 1.707(3) .
Mo1 O14 1.708(3) .
Mo1 O13 1.706(3) .
Mo1 O1 2.310(3) .
Mo1 O4 2.329(3) .
Mo1 O12 1.923(4) .
Mo1 O7 1.952(4) .
O9 C3 1.456(5) .
O2 C2 1.430(5) .
O3 C1 1.442(5) .
C2 C4 1.546(5) .
C3 C4 1.526(6) .
C1 C4 1.521(6) .
C4 N1 1.550(6) .
N3 C29 1.531(5) .
N3 C33 1.519(6) .
N3 C21 1.522(5) .
N3 C25 1.509(6) .
C29 C30 1.527(6) .
C33 C34 1.513(7) .
C22 C23 1.523(6) .
C22 C21 1.515(6) .
C23 C24 1.517(7) .
N2 C9 1.527(5) .
N2 C13 1.522(5) .
N2 C18 1.531(5) .
N2 C5 1.515(6) .
N7 C62 1.429(7) .
N7 C63 1.459(7) .
N7 C61 1.327(6) .
N4 C39 1.525(6) .
N4 C47 1.515(6) .
N4 C51 1.525(5) .
N4 C43 1.516(5) .
C39 C40 1.513(6) .
C9 C10 1.520(6) .
C10 C11 1.522(6) .
C47 C48 1.518(6) .
C13 C14 1.522(5) .
C14 C15 1.530(6) .
C17 C18 1.528(6) .
C17 C19 1.544(6) .
C40 C41 1.539(6) .
C15 C16 1.529(6) .
C5 C6 1.515(6) .
C51 C52 1.530(6) .
C6 C7 1.540(7) .
O29 C67 1.239(6) .
C49 C48 1.541(7) .
C49 C50 1.546(7) .
C7 C8 1.528(6) .
N9 C67 1.320(6) .
N9 C68 1.453(7) .
N9 C69 1.443(7) .
C41 C42 1.538(6) .
C26 C25 1.526(6) .
C26 C27 1.520(7) .
C52 C53 1.521(6) .
C43 C44 1.528(7) .
C19 C20 1.510(7) .
O28 C61 1.209(7) .
N8 C64 1.336(7) .
N8 C66 1.444(6) .
N8 C65 1.437(7) .
O27 C64 1.228(6) .
C44 C45 1.519(6) .
C27 C28 1.517(6) .
C53 C54 1.518(7) .
C45 C46 1.528(8) .
O25 C58 1.199(6) .
O26 C55 1.227(6) .
N6 C58 1.324(7) .
N6 C60 1.449(7) .
N6 C59 1.446(6) .
N5 C55 1.312(7) .
N5 C57 1.444(6) .
N5 C56 1.416(7) .
C31 C30 1.489(6) .
C31 C32 1.518(6) .
C11 C12 1.526(6) .
C36 C34 1.518(7) .
C36 C37 1.508(7) .
C34 C35 1.536(10) .
C35 C38 1.527(10) .
